data_7026338
loop_
_publ_author_name
'Mothes, Robert'
'R\"uffer, Tobias'
'Shen, Yingzhong'
'Jakob, Alexander'
'Walfort, Bernhard'
'Petzold, Holm'
'Schulz, Stefan E.'
'Ecke, Ramona'
'Gessner, Thomas'
'Lang, Heinrich'

_publ_section_title
;
 Phosphite copper(I) trifluoroacetates [((RO)3P)mCuO2CCF3] (m = 1, 2, 3):
 synthesis, solid state structures and their potential use as CVD
 precursors.
;
_journal_issue 46
_journal_name_full 'Dalton transactions (Cambridge, England : 2003)'
_journal_page_first 11235
_journal_page_last 11247
_journal_paper_doi 10.1039/c0dt00347f
_journal_volume 39
_journal_year 2010
_chemical_formula_sum 'C20 H36 Cu4 F12 O20 P4'
_chemical_formula_weight 1202.53
_chemical_name_systematic
;
?
;
_space_group_IT_number 2
_symmetry_cell_setting triclinic
_symmetry_space_group_name_Hall '-P 1'
_symmetry_space_group_name_H-M 'P -1'
_atom_sites_solution_hydrogens geom
_atom_sites_solution_primary direct
_atom_sites_solution_secondary difmap
_audit_creation_method SHELXL-97
_cell_angle_alpha 83.458(1)
_cell_angle_beta 79.691(1)
_cell_angle_gamma 79.770(1)
_cell_formula_units_Z 2
_cell_length_a 10.9368(6)
_cell_length_b 11.4213(7)
_cell_length_c 17.8852(10)
_cell_measurement_reflns_used 5135
_cell_measurement_temperature 293(2)
_cell_measurement_theta_max 28.36
_cell_measurement_theta_min 2.28
_cell_volume 2155.3(2)
_computing_cell_refinement 'SAINT-NT V5/6.0'
_computing_data_collection 'SMART-NT V5.6'
_computing_data_reduction 'SAINT-NT V5/6.0'
_computing_structure_refinement 'SHELXL-97 (Sheldrick, 1997)'
_computing_structure_solution 'SHELXS-97 (Sheldrick, 1990)'
_diffrn_ambient_temperature 293(2)
_diffrn_measured_fraction_theta_full 0.996
_diffrn_measured_fraction_theta_max 0.996
_diffrn_measurement_device_type 'Bruker Smart CCD'
_diffrn_measurement_method 'omega scans'
_diffrn_radiation_monochromator graphite
_diffrn_radiation_source 'fine-focus sealed tube'
_diffrn_radiation_type MoK\a
_diffrn_radiation_wavelength 0.71073
_diffrn_reflns_av_R_equivalents 0.0304
_diffrn_reflns_av_sigmaI/netI 0.0336
_diffrn_reflns_limit_h_max 13
_diffrn_reflns_limit_h_min -13
_diffrn_reflns_limit_k_max 14
_diffrn_reflns_limit_k_min -13
_diffrn_reflns_limit_l_max 22
_diffrn_reflns_limit_l_min 0
_diffrn_reflns_number 8447
_diffrn_reflns_theta_full 26.00
_diffrn_reflns_theta_max 26.00
_diffrn_reflns_theta_min 1.82
_diffrn_standards_decay_% 0
_diffrn_standards_interval_count 50
_diffrn_standards_interval_time 5
_diffrn_standards_number 2
_exptl_absorpt_coefficient_mu 2.216
_exptl_absorpt_correction_T_max 0.99999
_exptl_absorpt_correction_T_min 0.565743
_exptl_absorpt_correction_type empirical
_exptl_absorpt_process_details sadabs
_exptl_crystal_colour colorless
_exptl_crystal_density_diffrn 1.853
_exptl_crystal_density_method 'not measured'
_exptl_crystal_description block
_exptl_crystal_F_000 1200
_exptl_crystal_size_max 0.7
_exptl_crystal_size_mid 0.5
_exptl_crystal_size_min 0.4
_refine_diff_density_max 1.928
_refine_diff_density_min -0.879
_refine_diff_density_rms 0.089
_refine_ls_extinction_method none
_refine_ls_goodness_of_fit_ref 1.064
_refine_ls_hydrogen_treatment constr
_refine_ls_matrix_type full
_refine_ls_number_parameters 655
_refine_ls_number_reflns 8447
_refine_ls_number_restraints 191
_refine_ls_restrained_S_all 1.063
_refine_ls_R_factor_all 0.0533
_refine_ls_R_factor_gt 0.0427
_refine_ls_shift/su_max 0.004
_refine_ls_shift/su_mean 0.000
_refine_ls_structure_factor_coef Fsqd
_refine_ls_weighting_details 'calc w=1/[\s^2^(Fo^2^)+(0.0607P)^2^+2.6548P] where P=(Fo^2^+2Fc^2^)/3'
_refine_ls_weighting_scheme calc
_refine_ls_wR_factor_gt 0.1120
_refine_ls_wR_factor_ref 0.1174
_reflns_number_gt 7046
_reflns_number_total 8447
_reflns_threshold_expression >2sigma(I)
_cod_data_source_file c0dt00347f.txt
_cod_data_source_block sh5xpr
_cod_original_sg_symbol_H-M P-1
_cod_database_code 7026338

loop_
_symmetry_equiv_pos_as_xyz
'x, y, z'
'-x, -y, -z'

loop_
_atom_site_label
_atom_site_type_symbol
_atom_site_fract_x
_atom_site_fract_y
_atom_site_fract_z
_atom_site_U_iso_or_equiv
_atom_site_adp_type
_atom_site_occupancy
_atom_site_symmetry_multiplicity
_atom_site_calc_flag
_atom_site_refinement_flags
_atom_site_disorder_assembly
_atom_site_disorder_group
Cu1 Cu -0.03586(4) 0.86879(4) 0.49047(2) 0.02988(12) Uani 1 1 d . . .
Cu2 Cu 0.09545(4) 0.74486(4) 0.34423(2) 0.03483(12) Uani 1 1 d . . .
O1 O 0.1271(2) 0.7898(2) 0.52318(14) 0.0401(6) Uani 1 1 d . . .
O2 O 0.2235(3) 0.7141(3) 0.41314(16) 0.0461(7) Uani 1 1 d . . .
C1 C 0.2180(3) 0.7409(3) 0.4793(2) 0.0329(7) Uani 1 1 d . . .
C2 C 0.3413(4) 0.7119(4) 0.5110(2) 0.0447(9) Uani 1 1 d D . .
F1 F 0.3252(3) 0.6887(5) 0.58498(19) 0.1149(16) Uani 1 1 d D . .
F2 F 0.4038(3) 0.8027(3) 0.4958(2) 0.0885(11) Uani 1 1 d D . .
F3 F 0.4167(3) 0.6187(3) 0.4836(2) 0.0931(12) Uani 1 1 d D . .
O3 O 0.0549(2) 1.0065(2) 0.42013(12) 0.0302(5) Uani 1 1 d . . .
O4 O 0.0801(3) 0.9193(2) 0.31094(14) 0.0390(6) Uani 1 1 d . . .
C3 C 0.0757(3) 1.0043(3) 0.34911(18) 0.0276(7) Uani 1 1 d . A .
C4 C 0.0921(4) 1.1223(3) 0.3010(2) 0.0417(9) Uani 1 1 d . . .
F4 F 0.1063(19) 1.2051(13) 0.3393(8) 0.071(4) Uani 0.62(4) 1 d PD A 1
F5 F -0.0053(19) 1.1622(16) 0.2669(13) 0.100(6) Uani 0.62(4) 1 d PD A 1
F6 F 0.191(2) 1.1048(13) 0.2479(11) 0.097(5) Uani 0.62(4) 1 d PD A 1
F4' F -0.015(2) 1.187(3) 0.297(2) 0.098(9) Uani 0.38(4) 1 d PD A 2
F5' F 0.151(3) 1.1142(18) 0.2313(9) 0.098(9) Uani 0.38(4) 1 d PD A 2
F6' F 0.156(4) 1.191(3) 0.3302(17) 0.092(9) Uani 0.38(4) 1 d PD A 2
P1 P -0.20190(9) 0.81811(9) 0.46598(6) 0.0394(2) Uani 1 1 d D . .
O5 O -0.3093(3) 0.7940(4) 0.5396(2) 0.0754(11) Uani 1 1 d . B .
O6 O -0.2973(6) 0.9050(5) 0.4206(4) 0.054(2) Uani 0.647(14) 1 d PU B 1
C6 C -0.2524(19) 0.9908(15) 0.3555(12) 0.073(6) Uani 0.647(14) 1 d PU B 1
H6A H -0.3234 1.0360 0.3351 0.110 Uiso 0.647(14) 1 calc PR B 1
H6B H -0.1975 0.9470 0.3165 0.110 Uiso 0.647(14) 1 calc PR B 1
H6C H -0.2075 1.0440 0.3736 0.110 Uiso 0.647(14) 1 calc PR B 1
O6' O -0.2261(12) 0.8713(8) 0.3764(7) 0.056(4) Uani 0.353(14) 1 d PDU B 2
C6' C -0.246(2) 0.9977(14) 0.3690(18) 0.036(5) Uani 0.353(14) 1 d PDU B 2
H6'1 H -0.2600 1.0260 0.3181 0.054 Uiso 0.353(14) 1 calc PR B 2
H6'2 H -0.1728 1.0254 0.3789 0.054 Uiso 0.353(14) 1 calc PR B 2
H6'3 H -0.3178 1.0274 0.4049 0.054 Uiso 0.353(14) 1 calc PR B 2
O7 O -0.1786(3) 0.6893(3) 0.43929(18) 0.0506(7) Uani 1 1 d . B .
C5 C -0.3739(5) 0.8905(6) 0.5802(4) 0.0792(18) Uani 1 1 d . . .
H5A H -0.3169 0.9444 0.5828 0.119 Uiso 1 1 calc R B .
H5B H -0.4077 0.8617 0.6309 0.119 Uiso 1 1 calc R . .
H5C H -0.4414 0.9317 0.5547 0.119 Uiso 1 1 calc R . .
C7 C -0.2789(5) 0.6306(5) 0.4261(3) 0.0655(14) Uani 1 1 d . . .
H7A H -0.3301 0.6115 0.4739 0.098 Uiso 1 1 calc R B .
H7B H -0.2433 0.5585 0.4020 0.098 Uiso 1 1 calc R . .
H7C H -0.3297 0.6828 0.3936 0.098 Uiso 1 1 calc R . .
P2 P 0.04081(9) 0.60830(8) 0.29071(5) 0.0317(2) Uani 1 1 d D . .
O8 O -0.0798(3) 0.6341(3) 0.24934(17) 0.0494(7) Uani 1 1 d D . .
O9 O 0.1553(3) 0.5560(2) 0.22899(15) 0.0440(6) Uani 1 1 d D . .
O10 O -0.0017(3) 0.4945(2) 0.34210(15) 0.0445(7) Uani 1 1 d D . .
C8 C -0.0988(5) 0.7422(5) 0.2000(3) 0.0691(14) Uani 1 1 d D . .
H8A H -0.0849 0.8081 0.2246 0.104 Uiso 1 1 calc R . .
H8B H -0.1834 0.7564 0.1894 0.104 Uiso 1 1 calc R . .
H8C H -0.0406 0.7343 0.1531 0.104 Uiso 1 1 calc R . .
C9 C 0.1501(6) 0.4512(4) 0.1913(3) 0.0668(15) Uani 1 1 d D . .
H9A H 0.1406 0.3848 0.2287 0.100 Uiso 1 1 calc R . .
H9B H 0.2265 0.4327 0.1560 0.100 Uiso 1 1 calc R . .
H9C H 0.0797 0.4670 0.1644 0.100 Uiso 1 1 calc R . .
C10 C 0.0660(6) 0.4468(4) 0.4033(3) 0.0671(15) Uani 1 1 d D . .
H10A H 0.1474 0.4056 0.3829 0.101 Uiso 1 1 calc R . .
H10B H 0.0201 0.3920 0.4368 0.101 Uiso 1 1 calc R . .
H10C H 0.0758 0.5107 0.4311 0.101 Uiso 1 1 calc R . .
Cu3 Cu 0.49390(5) 0.22070(5) 0.16694(3) 0.04511(14) Uani 1 1 d . . .
Cu4 Cu 0.59597(4) 0.04928(4) 0.04955(2) 0.03378(12) Uani 1 1 d . . .
O11 O 0.4835(3) 0.0624(3) 0.22489(17) 0.0603(9) Uani 1 1 d . . .
O12 O 0.5596(3) -0.0704(3) 0.13923(16) 0.0498(7) Uani 1 1 d . . .
C11 C 0.5120(4) -0.0392(4) 0.2027(2) 0.0412(9) Uani 1 1 d . C .
C12 C 0.4838(5) -0.1412(5) 0.2637(3) 0.0565(12) Uani 1 1 d . . .
F7 F 0.451(2) -0.1145(9) 0.3334(5) 0.125(8) Uani 0.56(2) 1 d PD C 1
F8 F 0.3990(13) -0.1994(11) 0.2498(6) 0.080(4) Uani 0.56(2) 1 d PD C 1
F9 F 0.5849(8) -0.2266(12) 0.2671(9) 0.105(5) Uani 0.56(2) 1 d PD C 1
F7' F 0.3618(9) -0.121(2) 0.2900(15) 0.141(11) Uani 0.44(2) 1 d PD C 2
F8' F 0.509(4) -0.2404(11) 0.2366(7) 0.155(14) Uani 0.44(2) 1 d PD C 2
F9' F 0.535(2) -0.1373(19) 0.3187(10) 0.127(9) Uani 0.44(2) 1 d PD C 2
O13 O 0.3605(3) 0.2479(3) 0.09846(18) 0.0520(8) Uani 1 1 d . . .
O14 O 0.4080(2) 0.0911(2) 0.02827(14) 0.0353(6) Uani 1 1 d . . .
C13 C 0.3400(3) 0.1824(3) 0.0529(2) 0.0340(8) Uani 1 1 d U D .
C14 C 0.2149(4) 0.2232(4) 0.0229(3) 0.0494(10) Uani 1 1 d DU . .
F10 F 0.1305(13) 0.2830(15) 0.0659(11) 0.104(6) Uani 0.48(3) 1 d PDU D 1
F11 F 0.2409(18) 0.298(2) -0.0408(10) 0.124(6) Uani 0.48(3) 1 d PDU D 1
F12 F 0.1709(19) 0.1400(14) -0.0006(15) 0.118(6) Uani 0.48(3) 1 d PDU D 1
F10' F 0.2016(17) 0.3306(8) -0.0071(15) 0.123(6) Uani 0.52(3) 1 d PDU D 2
F11' F 0.1877(15) 0.1558(12) -0.0213(7) 0.071(3) Uani 0.52(3) 1 d PDU D 2
F12' F 0.1193(13) 0.224(2) 0.0830(7) 0.129(7) Uani 0.52(3) 1 d PDU D 2
P3 P 0.56137(12) 0.36598(11) 0.20336(8) 0.0545(3) Uani 1 1 d . . .
O15 O 0.5822(4) 0.4815(3) 0.1505(3) 0.0872(13) Uani 1 1 d . . .
O16 O 0.6979(4) 0.3311(3) 0.2275(3) 0.0861(13) Uani 1 1 d . . .
O17 O 0.4638(5) 0.4072(5) 0.2780(3) 0.119(2) Uani 1 1 d . . .
C15 C 0.4880(6) 0.5399(7) 0.1110(4) 0.096(2) Uani 1 1 d . . .
H15A H 0.4684 0.4862 0.0790 0.145 Uiso 1 1 calc R . .
H15B H 0.5161 0.6074 0.0801 0.145 Uiso 1 1 calc R . .
H15C H 0.4142 0.5665 0.1465 0.145 Uiso 1 1 calc R . .
C16 C 0.7754(6) 0.4137(7) 0.2386(4) 0.099(2) Uani 1 1 d . . .
H16A H 0.8317 0.4286 0.1922 0.148 Uiso 1 1 calc R . .
H16B H 0.8232 0.3808 0.2784 0.148 Uiso 1 1 calc R . .
H16C H 0.7233 0.4872 0.2529 0.148 Uiso 1 1 calc R . .
C17 C 0.4468(9) 0.4845(10) 0.3242(5) 0.168(5) Uani 1 1 d . . .
H17A H 0.5184 0.4749 0.3498 0.252 Uiso 1 1 calc R . .
H17B H 0.3728 0.4757 0.3611 0.252 Uiso 1 1 calc R . .
H17C H 0.4360 0.5624 0.2974 0.252 Uiso 1 1 calc R . .
P4 P 0.74252(9) 0.15481(9) 0.01680(6) 0.0387(2) Uani 1 1 d D . .
O18 O 0.6982(3) 0.2932(3) 0.0184(2) 0.0622(9) Uani 1 1 d D . .
O19 O 0.8266(3) 0.1370(3) -0.06442(18) 0.0586(8) Uani 1 1 d D . .
O20 O 0.8545(4) 0.1343(5) 0.0628(3) 0.114(2) Uani 1 1 d D . .
C18 C 0.7890(6) 0.3753(5) 0.0002(4) 0.093(2) Uani 1 1 d D . .
H18A H 0.8457 0.3600 0.0367 0.139 Uiso 1 1 calc R . .
H18B H 0.7454 0.4560 0.0018 0.139 Uiso 1 1 calc R . .
H18C H 0.8358 0.3643 -0.0500 0.139 Uiso 1 1 calc R . .
C19 C 0.7643(5) 0.1438(5) -0.1289(3) 0.0676(14) Uani 1 1 d D . .
H19A H 0.6844 0.1173 -0.1131 0.101 Uiso 1 1 calc R . .
H19B H 0.8152 0.0938 -0.1662 0.101 Uiso 1 1 calc R . .
H19C H 0.7515 0.2249 -0.1508 0.101 Uiso 1 1 calc R . .
C20 C 0.8730(6) 0.0579(6) 0.1223(4) 0.089(2) Uani 1 1 d D . .
H20A H 0.8778 0.1006 0.1647 0.134 Uiso 1 1 calc R . .
H20B H 0.9504 0.0041 0.1100 0.134 Uiso 1 1 calc R . .
H20C H 0.8044 0.0134 0.1356 0.134 Uiso 1 1 calc R . .

loop_
_atom_site_aniso_label
_atom_site_aniso_U_11
_atom_site_aniso_U_22
_atom_site_aniso_U_33
_atom_site_aniso_U_23
_atom_site_aniso_U_13
_atom_site_aniso_U_12
Cu1 0.0296(2) 0.0309(2) 0.0317(2) -0.00437(17) -0.00702(17) -0.00849(17)
Cu2 0.0438(3) 0.0288(2) 0.0338(2) -0.00849(17) -0.00433(19) -0.00902(18)
O1 0.0361(14) 0.0458(15) 0.0366(14) -0.0056(12) -0.0080(11) 0.0013(12)
O2 0.0408(15) 0.0534(17) 0.0437(16) -0.0130(13) -0.0099(12) 0.0027(13)
C1 0.0358(19) 0.0263(17) 0.0367(19) 0.0005(14) -0.0065(15) -0.0066(14)
C2 0.037(2) 0.043(2) 0.055(3) -0.0043(19) -0.0129(18) -0.0031(17)
F1 0.067(2) 0.202(5) 0.063(2) 0.025(2) -0.0325(17) 0.010(2)
F2 0.0640(19) 0.071(2) 0.147(3) 0.000(2) -0.048(2) -0.0299(16)
F3 0.0519(17) 0.076(2) 0.159(3) -0.050(2) -0.045(2) 0.0245(15)
O3 0.0370(13) 0.0300(12) 0.0244(11) -0.0035(9) -0.0018(10) -0.0102(10)
O4 0.0608(17) 0.0281(13) 0.0288(12) -0.0071(10) -0.0030(12) -0.0106(12)
C3 0.0305(17) 0.0270(16) 0.0253(16) -0.0039(13) -0.0017(13) -0.0064(13)
C4 0.059(3) 0.0322(19) 0.035(2) -0.0017(16) -0.0070(18) -0.0121(18)
F4 0.144(11) 0.033(3) 0.043(3) -0.005(3) -0.006(6) -0.042(6)
F5 0.134(12) 0.074(7) 0.115(10) 0.051(6) -0.091(10) -0.041(8)
F6 0.119(9) 0.063(5) 0.076(8) 0.012(5) 0.062(7) -0.021(5)
F4' 0.077(10) 0.071(11) 0.116(17) 0.051(11) -0.003(10) 0.019(8)
F5' 0.22(3) 0.038(6) 0.020(5) 0.005(4) 0.011(8) -0.026(10)
F6' 0.15(2) 0.071(13) 0.085(15) 0.033(9) -0.061(13) -0.077(14)
P1 0.0325(5) 0.0414(5) 0.0493(6) -0.0117(4) -0.0116(4) -0.0093(4)
O5 0.0506(19) 0.090(3) 0.088(3) -0.042(2) 0.0133(18) -0.0226(18)
O6 0.039(3) 0.059(4) 0.067(4) 0.011(3) -0.022(3) -0.015(3)
C6 0.072(9) 0.105(11) 0.050(8) 0.003(5) -0.016(6) -0.032(7)
O6' 0.056(8) 0.042(5) 0.079(9) -0.019(5) -0.043(7) 0.008(4)
C6' 0.032(8) 0.028(7) 0.043(10) 0.003(6) -0.024(7) 0.018(6)
O7 0.0391(15) 0.0549(17) 0.0648(19) -0.0256(15) -0.0009(14) -0.0212(13)
C5 0.050(3) 0.101(4) 0.089(4) -0.050(4) -0.004(3) -0.001(3)
C7 0.053(3) 0.075(3) 0.079(3) -0.033(3) 0.003(2) -0.036(3)
P2 0.0401(5) 0.0236(4) 0.0322(5) -0.0056(3) -0.0047(4) -0.0065(4)
O8 0.0529(17) 0.0438(16) 0.0581(18) -0.0074(13) -0.0228(14) -0.0095(13)
O9 0.0535(17) 0.0342(14) 0.0419(15) -0.0115(11) 0.0066(12) -0.0097(12)
O10 0.0621(18) 0.0295(13) 0.0421(15) -0.0039(11) 0.0009(13) -0.0167(12)
C8 0.075(4) 0.065(3) 0.069(3) 0.006(3) -0.032(3) -0.001(3)
C9 0.099(4) 0.042(2) 0.056(3) -0.023(2) 0.016(3) -0.019(3)
C10 0.122(5) 0.038(2) 0.043(2) 0.0080(19) -0.015(3) -0.023(3)
Cu3 0.0453(3) 0.0490(3) 0.0465(3) -0.0175(2) -0.0084(2) -0.0126(2)
Cu4 0.0320(2) 0.0377(2) 0.0341(2) -0.01040(18) -0.00266(18) -0.01051(18)
O11 0.085(2) 0.0520(19) 0.0421(16) -0.0118(14) 0.0059(16) -0.0187(17)
O12 0.0640(19) 0.0449(16) 0.0386(15) -0.0050(12) -0.0007(14) -0.0102(14)
C11 0.041(2) 0.051(2) 0.035(2) -0.0030(17) -0.0069(16) -0.0144(18)
C12 0.070(3) 0.062(3) 0.042(2) 0.002(2) -0.012(2) -0.023(3)
F7 0.26(2) 0.079(6) 0.034(3) -0.009(3) 0.021(7) -0.061(9)
F8 0.094(7) 0.088(7) 0.073(6) 0.024(5) -0.032(5) -0.053(6)
F9 0.085(5) 0.094(8) 0.110(10) 0.048(7) -0.014(5) 0.015(4)
F7' 0.059(6) 0.175(18) 0.160(18) 0.106(15) 0.006(8) -0.043(8)
F8' 0.33(4) 0.048(6) 0.075(8) 0.005(5) 0.023(15) -0.063(14)
F9' 0.168(16) 0.168(17) 0.076(11) 0.075(11) -0.091(11) -0.091(14)
O13 0.0440(16) 0.0494(17) 0.070(2) -0.0357(15) -0.0212(14) 0.0049(13)
O14 0.0322(13) 0.0366(13) 0.0394(14) -0.0168(11) -0.0041(11) -0.0046(10)
C13 0.0346(18) 0.0310(18) 0.0377(19) -0.0100(15) -0.0051(15) -0.0053(14)
C14 0.047(2) 0.041(2) 0.065(3) -0.022(2) -0.022(2) 0.0035(19)
F10 0.050(7) 0.132(10) 0.141(12) -0.109(9) -0.048(7) 0.052(7)
F11 0.110(10) 0.131(13) 0.129(10) 0.046(9) -0.069(7) -0.003(9)
F12 0.067(7) 0.065(6) 0.254(19) -0.069(9) -0.087(10) 0.003(5)
F10' 0.116(12) 0.033(4) 0.241(17) 0.024(6) -0.112(11) -0.008(5)
F11' 0.073(6) 0.076(6) 0.072(5) -0.043(4) -0.050(4) 0.024(5)
F12' 0.034(4) 0.277(19) 0.070(5) -0.032(8) -0.002(4) -0.007(9)
P3 0.0537(7) 0.0512(7) 0.0673(8) -0.0285(6) -0.0209(6) -0.0053(5)
O15 0.088(3) 0.053(2) 0.131(4) -0.007(2) -0.042(3) -0.015(2)
O16 0.075(3) 0.069(2) 0.134(4) -0.038(2) -0.053(3) -0.0079(19)
O17 0.131(4) 0.126(4) 0.105(4) -0.081(3) -0.052(3) 0.048(3)
C15 0.078(4) 0.113(6) 0.096(5) 0.000(4) -0.024(4) -0.001(4)
C16 0.066(4) 0.124(6) 0.125(6) -0.032(5) -0.031(4) -0.038(4)
C17 0.138(8) 0.248(13) 0.084(5) -0.052(7) -0.028(5) 0.095(8)
P4 0.0368(5) 0.0465(6) 0.0369(5) -0.0020(4) -0.0091(4) -0.0158(4)
O18 0.069(2) 0.0447(17) 0.071(2) -0.0125(15) 0.0126(17) -0.0232(15)
O19 0.0440(17) 0.070(2) 0.0599(19) -0.0145(16) 0.0093(14) -0.0151(15)
O20 0.090(3) 0.151(4) 0.128(4) 0.074(3) -0.078(3) -0.086(3)
C18 0.110(5) 0.061(3) 0.109(5) -0.012(3) 0.015(4) -0.049(3)
C19 0.088(4) 0.082(4) 0.037(2) -0.016(2) 0.007(2) -0.035(3)
C20 0.085(4) 0.095(5) 0.101(5) 0.023(4) -0.059(4) -0.027(4)

loop_
_atom_type_symbol
_atom_type_description
_atom_type_scat_dispersion_real
_atom_type_scat_dispersion_imag
_atom_type_scat_source
C C 0.0033 0.0016 'International Tables Vol C Tables 4.2.6.8 and 6.1.1.4'
H H 0.0000 0.0000 'International Tables Vol C Tables 4.2.6.8 and 6.1.1.4'
O O 0.0106 0.0060 'International Tables Vol C Tables 4.2.6.8 and 6.1.1.4'
F F 0.0171 0.0103 'International Tables Vol C Tables 4.2.6.8 and 6.1.1.4'
P P 0.1023 0.0942 'International Tables Vol C Tables 4.2.6.8 and 6.1.1.4'
Cu Cu 0.3201 1.2651 'International Tables Vol C Tables 4.2.6.8 and 6.1.1.4'

loop_
_geom_angle_atom_site_label_1
_geom_angle_atom_site_label_2
_geom_angle_atom_site_label_3
_geom_angle
_geom_angle_site_symmetry_1
_geom_angle_site_symmetry_3
O1 Cu1 P1 138.28(9) . .
O1 Cu1 O3 91.45(10) . .
P1 Cu1 O3 121.82(7) . .
O1 Cu1 O3 87.64(10) . 2_576
P1 Cu1 O3 118.62(7) . 2_576
O3 Cu1 O3 82.49(9) . 2_576
O2 Cu2 O4 105.24(12) . .
O2 Cu2 P2 123.90(9) . .
O4 Cu2 P2 127.76(8) . .
C1 O1 Cu1 123.7(2) . .
C1 O2 Cu2 131.1(3) . .
O1 C1 O2 129.5(3) . .
O1 C1 C2 114.8(3) . .
O2 C1 C2 115.6(3) . .
F1 C2 F3 105.3(4) . .
F1 C2 F2 106.4(4) . .
F3 C2 F2 107.2(4) . .
F1 C2 C1 113.1(4) . .
F3 C2 C1 113.6(3) . .
F2 C2 C1 110.8(3) . .
C3 O3 Cu1 119.7(2) . .
C3 O3 Cu1 140.8(2) . 2_576
Cu1 O3 Cu1 97.51(9) . 2_576
C3 O4 Cu2 129.2(2) . .
O4 C3 O3 128.5(3) . .
O4 C3 C4 113.9(3) . .
O3 C3 C4 117.5(3) . .
F4 C4 F4' 82.8(18) . .
F4 C4 F5' 120.2(12) . .
F4' C4 F5' 106.8(14) . .
F4 C4 F6 107.7(10) . .
F4' C4 F6 129.2(12) . .
F5' C4 F6 24.8(15) . .
F4 C4 F5 107.3(11) . .
F4' C4 F5 27.9(15) . .
F5' C4 F5 82.9(13) . .
F6 C4 F5 107.4(9) . .
F4 C4 F6' 23.6(18) . .
F4' C4 F6' 104.2(16) . .
F5' C4 F6' 103.5(16) . .
F6 C4 F6' 86.3(15) . .
F5 C4 F6' 124.7(16) . .
F4 C4 C3 113.8(8) . .
F4' C4 C3 110.6(12) . .
F5' C4 C3 116.6(9) . .
F6 C4 C3 109.6(8) . .
F5 C4 C3 110.8(8) . .
F6' C4 C3 114.1(14) . .
O7 P1 O6 111.1(3) . .
O7 P1 O5 96.12(18) . .
O6 P1 O5 93.9(3) . .
O7 P1 O6' 88.1(3) . .
O6 P1 O6' 37.5(3) . .
O5 P1 O6' 126.9(5) . .
O7 P1 Cu1 112.75(11) . .
O6 P1 Cu1 122.66(18) . .
O5 P1 Cu1 115.84(14) . .
O6' P1 Cu1 110.7(4) . .
C5 O5 P1 119.0(4) . .
C6 O6 P1 121.4(8) . .
O6 C6 H6A 109.5 . .
O6 C6 H6B 109.5 . .
H6A C6 H6B 109.5 . .
O6 C6 H6C 109.5 . .
H6A C6 H6C 109.5 . .
H6B C6 H6C 109.5 . .
C6' O6' P1 110.7(14) . .
O6' C6' H6'1 109.5 . .
O6' C6' H6'2 109.5 . .
H6'1 C6' H6'2 109.5 . .
O6' C6' H6'3 109.5 . .
H6'1 C6' H6'3 109.5 . .
H6'2 C6' H6'3 109.5 . .
C7 O7 P1 123.1(3) . .
O5 C5 H5A 109.5 . .
O5 C5 H5B 109.5 . .
H5A C5 H5B 109.5 . .
O5 C5 H5C 109.5 . .
H5A C5 H5C 109.5 . .
H5B C5 H5C 109.5 . .
O7 C7 H7A 109.5 . .
O7 C7 H7B 109.5 . .
H7A C7 H7B 109.5 . .
O7 C7 H7C 109.5 . .
H7A C7 H7C 109.5 . .
H7B C7 H7C 109.5 . .
O9 P2 O8 105.98(16) . .
O9 P2 O10 105.14(15) . .
O8 P2 O10 94.17(16) . .
O9 P2 Cu2 109.21(11) . .
O8 P2 Cu2 121.38(11) . .
O10 P2 Cu2 118.97(11) . .
C8 O8 P2 118.5(3) . .
C9 O9 P2 120.8(3) . .
C10 O10 P2 117.5(3) . .
O8 C8 H8A 109.5 . .
O8 C8 H8B 109.5 . .
H8A C8 H8B 109.5 . .
O8 C8 H8C 109.5 . .
H8A C8 H8C 109.5 . .
H8B C8 H8C 109.5 . .
O9 C9 H9A 109.5 . .
O9 C9 H9B 109.5 . .
H9A C9 H9B 109.5 . .
O9 C9 H9C 109.5 . .
H9A C9 H9C 109.5 . .
H9B C9 H9C 109.5 . .
O10 C10 H10A 109.5 . .
O10 C10 H10B 109.5 . .
H10A C10 H10B 109.5 . .
O10 C10 H10C 109.5 . .
H10A C10 H10C 109.5 . .
H10B C10 H10C 109.5 . .
O11 Cu3 O13 106.68(14) . .
O11 Cu3 P3 125.86(10) . .
O13 Cu3 P3 121.83(9) . .
O11 Cu3 Cu4 76.60(9) . .
O13 Cu3 Cu4 76.50(8) . .
P3 Cu3 Cu4 133.99(4) . .
O12 Cu4 O14 95.34(12) . .
O12 Cu4 P4 132.10(10) . .
O14 Cu4 P4 127.92(8) . .
O12 Cu4 O14 88.62(11) . 2_655
O14 Cu4 O14 78.59(10) . 2_655
P4 Cu4 O14 116.34(7) . 2_655
O12 Cu4 Cu3 82.02(8) . .
O14 Cu4 Cu3 81.27(6) . .
P4 Cu4 Cu3 85.15(3) . .
O14 Cu4 Cu3 156.87(7) 2_655 .
C11 O11 Cu3 130.1(3) . .
C11 O12 Cu4 121.8(3) . .
O12 C11 O11 129.4(4) . .
O12 C11 C12 115.2(4) . .
O11 C11 C12 115.3(4) . .
F9' C12 F8' 113.8(13) . .
F9' C12 F7 41.9(9) . .
F8' C12 F7 130.5(8) . .
F9' C12 F8 134.9(8) . .
F8' C12 F8 55.9(13) . .
F7 C12 F8 106.8(8) . .
F9' C12 F7' 104.9(11) . .
F8' C12 F7' 108.0(12) . .
F7 C12 F7' 63.3(9) . .
F8 C12 F7' 53.6(11) . .
F9' C12 F9 67.3(10) . .
F8' C12 F9 50.9(12) . .
F7 C12 F9 102.9(8) . .
F8 C12 F9 103.2(7) . .
F7' C12 F9 140.5(8) . .
F9' C12 C11 110.6(7) . .
F8' C12 C11 111.9(6) . .
F7 C12 C11 117.1(6) . .
F8 C12 C11 113.6(5) . .
F7' C12 C11 107.1(6) . .
F9 C12 C11 111.8(5) . .
C13 O13 Cu3 129.8(3) . .
C13 O14 Cu4 119.1(2) . .
C13 O14 Cu4 139.1(2) . 2_655
Cu4 O14 Cu4 101.41(10) . 2_655
O13 C13 O14 128.5(3) . .
O13 C13 C14 114.2(3) . .
O14 C13 C14 117.3(3) . .
F11' C14 F10' 109.3(10) . .
F11' C14 F10 120.8(10) . .
F10' C14 F10 72.6(10) . .
F11' C14 F12 18.9(15) . .
F10' C14 F12 123.2(12) . .
F10 C14 F12 110.0(12) . .
F11' C14 F11 86.1(12) . .
F10' C14 F11 33.5(10) . .
F10 C14 F11 105.2(10) . .
F12 C14 F11 104.3(11) . .
F11' C14 F12' 103.6(11) . .
F10' C14 F12' 104.1(9) . .
F10 C14 F12' 32.3(10) . .
F12 C14 F12' 87.1(12) . .
F11 C14 F12' 134.7(9) . .
F11' C14 C13 116.2(7) . .
F10' C14 C13 113.8(7) . .
F10 C14 C13 115.6(7) . .
F12 C14 C13 114.6(9) . .
F11 C14 C13 105.9(8) . .
F12' C14 C13 108.6(8) . .
O15 P3 O16 98.9(2) . .
O15 P3 O17 106.9(3) . .
O16 P3 O17 107.3(2) . .
O15 P3 Cu3 122.74(17) . .
O16 P3 Cu3 114.04(14) . .
O17 P3 Cu3 106.0(2) . .
C15 O15 P3 119.6(4) . .
C16 O16 P3 125.4(4) . .
C17 O17 P3 138.9(8) . .
O15 C15 H15A 109.5 . .
O15 C15 H15B 109.5 . .
H15A C15 H15B 109.5 . .
O15 C15 H15C 109.5 . .
H15A C15 H15C 109.5 . .
H15B C15 H15C 109.5 . .
O16 C16 H16A 109.5 . .
O16 C16 H16B 109.5 . .
H16A C16 H16B 109.5 . .
O16 C16 H16C 109.5 . .
H16A C16 H16C 109.5 . .
H16B C16 H16C 109.5 . .
O17 C17 H17A 109.5 . .
O17 C17 H17B 109.5 . .
H17A C17 H17B 109.5 . .
O17 C17 H17C 109.5 . .
H17A C17 H17C 109.5 . .
H17B C17 H17C 109.5 . .
O20 P4 O18 101.5(2) . .
O20 P4 O19 96.2(2) . .
O18 P4 O19 105.48(18) . .
O20 P4 Cu4 119.23(15) . .
O18 P4 Cu4 114.98(13) . .
O19 P4 Cu4 116.65(13) . .
C18 O18 P4 120.8(4) . .
C19 O19 P4 118.2(3) . .
C20 O20 P4 128.5(4) . .
O18 C18 H18A 109.5 . .
O18 C18 H18B 109.5 . .
H18A C18 H18B 109.5 . .
O18 C18 H18C 109.5 . .
H18A C18 H18C 109.5 . .
H18B C18 H18C 109.5 . .
O19 C19 H19A 109.5 . .
O19 C19 H19B 109.5 . .
H19A C19 H19B 109.5 . .
O19 C19 H19C 109.5 . .
H19A C19 H19C 109.5 . .
H19B C19 H19C 109.5 . .
O20 C20 H20A 109.5 . .
O20 C20 H20B 109.5 . .
H20A C20 H20B 109.5 . .
O20 C20 H20C 109.5 . .
H20A C20 H20C 109.5 . .
H20B C20 H20C 109.5 . .

loop_
_geom_bond_atom_site_label_1
_geom_bond_atom_site_label_2
_geom_bond_distance
_geom_bond_site_symmetry_2
Cu1 O1 2.004(3) .
Cu1 P1 2.1308(10) .
Cu1 O3 2.167(2) .
Cu1 O3 2.219(2) 2_576
Cu2 O2 1.987(3) .
Cu2 O4 2.000(2) .
Cu2 P2 2.1406(9) .
O1 C1 1.240(4) .
O2 C1 1.245(4) .
C1 C2 1.524(5) .
C2 F1 1.305(5) .
C2 F3 1.310(5) .
C2 F2 1.317(5) .
O3 C3 1.252(4) .
O3 Cu1 2.219(2) 2_576
O4 C3 1.239(4) .
C3 C4 1.534(5) .
C4 F4 1.276(12) .
C4 F4' 1.28(2) .
C4 F5' 1.300(17) .
C4 F6 1.307(11) .
C4 F5 1.308(13) .
C4 F6' 1.34(2) .
P1 O7 1.563(3) .
P1 O6 1.576(5) .
P1 O5 1.633(4) .
P1 O6' 1.697(10) .
O5 C5 1.402(6) .
O6 C6 1.504(19) .
C6 H6A 0.9600 .
C6 H6B 0.9600 .
C6 H6C 0.9600 .
O6' C6' 1.416(16) .
C6' H6'1 0.9600 .
C6' H6'2 0.9600 .
C6' H6'3 0.9600 .
O7 C7 1.448(5) .
C5 H5A 0.9600 .
C5 H5B 0.9600 .
C5 H5C 0.9600 .
C7 H7A 0.9600 .
C7 H7B 0.9600 .
C7 H7C 0.9600 .
P2 O9 1.591(3) .
P2 O8 1.592(3) .
P2 O10 1.594(3) .
O8 C8 1.440(5) .
O9 C9 1.453(5) .
O10 C10 1.433(5) .
C8 H8A 0.9600 .
C8 H8B 0.9600 .
C8 H8C 0.9600 .
C9 H9A 0.9600 .
C9 H9B 0.9600 .
C9 H9C 0.9600 .
C10 H10A 0.9600 .
C10 H10B 0.9600 .
C10 H10C 0.9600 .
Cu3 O11 1.990(3) .
Cu3 O13 2.029(3) .
Cu3 P3 2.1390(12) .
Cu3 Cu4 2.9679(6) .
Cu4 O12 2.016(3) .
Cu4 O14 2.119(2) .
Cu4 P4 2.1340(10) .
Cu4 O14 2.250(2) 2_655
O11 C11 1.238(5) .
O12 C11 1.226(5) .
C11 C12 1.536(6) .
C12 F9' 1.222(11) .
C12 F8' 1.249(11) .
C12 F7 1.289(9) .
C12 F8 1.304(8) .
C12 F7' 1.321(12) .
C12 F9 1.344(9) .
O13 C13 1.239(4) .
O14 C13 1.243(4) .
O14 Cu4 2.250(2) 2_655
C13 C14 1.536(5) .
C14 F11' 1.270(11) .
C14 F10' 1.276(12) .
C14 F10 1.245(10) .
C14 F12 1.280(11) .
C14 F11 1.365(12) .
C14 F12' 1.358(12) .
P3 O15 1.559(4) .
P3 O16 1.598(4) .
P3 O17 1.612(5) .
O15 C15 1.384(7) .
O16 C16 1.426(7) .
O17 C17 1.244(9) .
C15 H15A 0.9600 .
C15 H15B 0.9600 .
C15 H15C 0.9600 .
C16 H16A 0.9600 .
C16 H16B 0.9600 .
C16 H16C 0.9600 .
C17 H17A 0.9600 .
C17 H17B 0.9600 .
C17 H17C 0.9600 .
P4 O20 1.564(3) .
P4 O18 1.570(3) .
P4 O19 1.588(3) .
O18 C18 1.455(6) .
O19 C19 1.430(6) .
O20 C20 1.318(6) .
C18 H18A 0.9600 .
C18 H18B 0.9600 .
C18 H18C 0.9600 .
C19 H19A 0.9600 .
C19 H19B 0.9600 .
C19 H19C 0.9600 .
C20 H20A 0.9600 .
C20 H20B 0.9600 .
C20 H20C 0.9600 .

loop_
_geom_torsion_atom_site_label_1
_geom_torsion_atom_site_label_2
_geom_torsion_atom_site_label_3
_geom_torsion_atom_site_label_4
_geom_torsion
_geom_torsion_site_symmetry_1
_geom_torsion_site_symmetry_4
P1 Cu1 O1 C1 78.6(3) . .
O3 Cu1 O1 C1 -66.6(3) . .
O3 Cu1 O1 C1 -149.0(3) 2_576 .
O4 Cu2 O2 C1 72.9(4) . .
P2 Cu2 O2 C1 -125.7(3) . .
Cu1 O1 C1 O2 -11.9(6) . .
Cu1 O1 C1 C2 166.7(2) . .
Cu2 O2 C1 O1 4.3(6) . .
Cu2 O2 C1 C2 -174.3(3) . .
O1 C1 C2 F1 30.8(5) . .
O2 C1 C2 F1 -150.4(4) . .
O1 C1 C2 F3 150.7(4) . .
O2 C1 C2 F3 -30.4(5) . .
O1 C1 C2 F2 -88.6(4) . .
O2 C1 C2 F2 90.3(4) . .
O1 Cu1 O3 C3 105.4(3) . .
P1 Cu1 O3 C3 -48.0(3) . .
O3 Cu1 O3 C3 -167.1(3) 2_576 .
O1 Cu1 O3 Cu1 -87.43(10) . 2_576
P1 Cu1 O3 Cu1 119.13(7) . 2_576
O3 Cu1 O3 Cu1 0.0 2_576 2_576
O2 Cu2 O4 C3 -42.6(3) . .
P2 Cu2 O4 C3 157.0(3) . .
Cu2 O4 C3 O3 -15.6(6) . .
Cu2 O4 C3 C4 167.6(3) . .
Cu1 O3 C3 O4 -19.3(5) . .
Cu1 O3 C3 O4 -178.8(3) 2_576 .
Cu1 O3 C3 C4 157.4(3) . .
Cu1 O3 C3 C4 -2.1(5) 2_576 .
O4 C3 C4 F4 -170.1(11) . .
O3 C3 C4 F4 12.7(11) . .
O4 C3 C4 F4' 99(2) . .
O3 C3 C4 F4' -78(2) . .
O4 C3 C4 F5' -23.6(19) . .
O3 C3 C4 F5' 159.2(19) . .
O4 C3 C4 F6 -49.5(14) . .
O3 C3 C4 F6 133.3(14) . .
O4 C3 C4 F5 68.9(13) . .
O3 C3 C4 F5 -108.3(13) . .
O4 C3 C4 F6' -144(2) . .
O3 C3 C4 F6' 39(2) . .
O1 Cu1 P1 O7 -26.22(19) . .
O3 Cu1 P1 O7 111.58(16) . .
O3 Cu1 P1 O7 -149.01(15) 2_576 .
O1 Cu1 P1 O6 -163.3(4) . .
O3 Cu1 P1 O6 -25.5(4) . .
O3 Cu1 P1 O6 73.9(4) 2_576 .
O1 Cu1 P1 O5 83.1(2) . .
O3 Cu1 P1 O5 -139.07(18) . .
O3 Cu1 P1 O5 -39.66(19) 2_576 .
O1 Cu1 P1 O6' -123.2(4) . .
O3 Cu1 P1 O6' 14.6(4) . .
O3 Cu1 P1 O6' 114.0(4) 2_576 .
O7 P1 O5 C5 -172.8(4) . .
O6 P1 O5 C5 -61.1(5) . .
O6' P1 O5 C5 -80.5(5) . .
Cu1 P1 O5 C5 68.3(4) . .
O7 P1 O6 C6 -101.0(11) . .
O5 P1 O6 C6 160.9(11) . .
O6' P1 O6 C6 -45.0(11) . .
Cu1 P1 O6 C6 36.7(12) . .
O7 P1 O6' C6' -176.3(13) . .
O6 P1 O6' C6' 54.4(13) . .
O5 P1 O6' C6' 87.4(13) . .
Cu1 P1 O6' C6' -62.7(14) . .
O6 P1 O7 C7 -43.7(5) . .
O5 P1 O7 C7 52.8(4) . .
O6' P1 O7 C7 -74.1(6) . .
Cu1 P1 O7 C7 174.2(3) . .
O2 Cu2 P2 O9 -68.31(16) . .
O4 Cu2 P2 O9 88.80(16) . .
O2 Cu2 P2 O8 168.06(17) . .
O4 Cu2 P2 O8 -34.83(18) . .
O2 Cu2 P2 O10 52.29(17) . .
O4 Cu2 P2 O10 -150.61(16) . .
O9 P2 O8 C8 -80.4(4) . .
O10 P2 O8 C8 172.6(3) . .
Cu2 P2 O8 C8 44.7(4) . .
O8 P2 O9 C9 -56.0(4) . .
O10 P2 O9 C9 43.0(4) . .
Cu2 P2 O9 C9 171.7(3) . .
O9 P2 O10 C10 83.7(3) . .
O8 P2 O10 C10 -168.5(3) . .
Cu2 P2 O10 C10 -38.9(3) . .
O11 Cu3 Cu4 O12 -0.12(14) . .
O13 Cu3 Cu4 O12 -111.27(14) . .
P3 Cu3 Cu4 O12 127.26(11) . .
O11 Cu3 Cu4 O14 96.57(13) . .
O13 Cu3 Cu4 O14 -14.57(12) . .
P3 Cu3 Cu4 O14 -136.05(9) . .
O11 Cu3 Cu4 P4 -133.86(11) . .
O13 Cu3 Cu4 P4 115.00(11) . .
P3 Cu3 Cu4 P4 -6.48(7) . .
O11 Cu3 Cu4 O14 66.9(2) . 2_655
O13 Cu3 Cu4 O14 -44.2(2) . 2_655
P3 Cu3 Cu4 O14 -165.69(18) . 2_655
O13 Cu3 O11 C11 69.8(4) . .
P3 Cu3 O11 C11 -136.5(4) . .
Cu4 Cu3 O11 C11 -1.4(4) . .
O14 Cu4 O12 C11 -78.8(3) . .
P4 Cu4 O12 C11 77.6(3) . .
O14 Cu4 O12 C11 -157.2(3) 2_655 .
Cu3 Cu4 O12 C11 1.6(3) . .
Cu4 O12 C11 O11 -3.4(6) . .
Cu4 O12 C11 C12 176.7(3) . .
Cu3 O11 C11 O12 3.4(7) . .
Cu3 O11 C11 C12 -176.7(3) . .
O12 C11 C12 F9' 124.5(16) . .
O11 C11 C12 F9' -55.5(16) . .
O12 C11 C12 F8' -4(2) . .
O11 C11 C12 F8' 176(2) . .
O12 C11 C12 F7 169.9(13) . .
O11 C11 C12 F7 -10.0(14) . .
O12 C11 C12 F8 -64.7(10) . .
O11 C11 C12 F8 115.4(9) . .
O12 C11 C12 F7' -121.8(17) . .
O11 C11 C12 F7' 58.3(17) . .
O12 C11 C12 F9 51.6(11) . .
O11 C11 C12 F9 -128.4(10) . .
O11 Cu3 O13 C13 -51.5(4) . .
P3 Cu3 O13 C13 153.5(3) . .
Cu4 Cu3 O13 C13 19.7(4) . .
O12 Cu4 O14 C13 98.6(3) . .
P4 Cu4 O14 C13 -59.3(3) . .
O14 Cu4 O14 C13 -173.9(3) 2_655 .
Cu3 Cu4 O14 C13 17.5(3) . .
O12 Cu4 O14 Cu4 -87.51(12) . 2_655
P4 Cu4 O14 Cu4 114.62(9) . 2_655
O14 Cu4 O14 Cu4 0.0 2_655 2_655
Cu3 Cu4 O14 Cu4 -168.57(9) . 2_655
Cu3 O13 C13 O14 -12.7(7) . .
Cu3 O13 C13 C14 168.7(3) . .
Cu4 O14 C13 O13 -10.7(6) . .
Cu4 O14 C13 O13 178.4(3) 2_655 .
Cu4 O14 C13 C14 167.9(3) . .
Cu4 O14 C13 C14 -3.0(6) 2_655 .
O13 C13 C14 F11' -177.1(9) . .
O14 C13 C14 F11' 4.1(10) . .
O13 C13 C14 F10' 54.6(14) . .
O14 C13 C14 F10' -124.2(13) . .
O13 C13 C14 F10 -26.7(13) . .
O14 C13 C14 F10 154.5(12) . .
O13 C13 C14 F12 -156.2(14) . .
O14 C13 C14 F12 25.0(15) . .
O13 C13 C14 F11 89.4(12) . .
O14 C13 C14 F11 -89.4(12) . .
O13 C13 C14 F12' -60.8(13) . .
O14 C13 C14 F12' 120.4(13) . .
O11 Cu3 P3 O15 172.2(2) . .
O13 Cu3 P3 O15 -37.8(2) . .
Cu4 Cu3 P3 O15 64.7(2) . .
O11 Cu3 P3 O16 53.0(3) . .
O13 Cu3 P3 O16 -157.1(2) . .
Cu4 Cu3 P3 O16 -54.5(2) . .
O11 Cu3 P3 O17 -64.9(2) . .
O13 Cu3 P3 O17 85.1(2) . .
Cu4 Cu3 P3 O17 -172.37(18) . .
O16 P3 O15 C15 175.3(5) . .
O17 P3 O15 C15 -73.5(5) . .
Cu3 P3 O15 C15 49.0(5) . .
O15 P3 O16 C16 34.3(6) . .
O17 P3 O16 C16 -76.6(6) . .
Cu3 P3 O16 C16 166.3(5) . .
O15 P3 O17 C17 -45.8(9) . .
O16 P3 O17 C17 59.6(9) . .
Cu3 P3 O17 C17 -178.2(8) . .
O12 Cu4 P4 O20 6.7(3) . .
O14 Cu4 P4 O20 156.3(3) . .
O14 Cu4 P4 O20 -107.6(3) 2_655 .
Cu3 Cu4 P4 O20 81.3(3) . .
O12 Cu4 P4 O18 -114.24(19) . .
O14 Cu4 P4 O18 35.40(18) . .
O14 Cu4 P4 O18 131.47(17) 2_655 .
Cu3 Cu4 P4 O18 -39.58(16) . .
O12 Cu4 P4 O19 121.47(18) . .
O14 Cu4 P4 O19 -88.89(17) . .
O14 Cu4 P4 O19 7.19(18) 2_655 .
Cu3 Cu4 P4 O19 -163.86(15) . .
O20 P4 O18 C18 47.5(5) . .
O19 P4 O18 C18 -52.3(5) . .
Cu4 P4 O18 C18 177.7(4) . .
O20 P4 O19 C19 178.1(4) . .
O18 P4 O19 C19 -78.1(4) . .
Cu4 P4 O19 C19 50.9(4) . .
O18 P4 O20 C20 127.2(7) . .
O19 P4 O20 C20 -125.6(7) . .
Cu4 P4 O20 C20 -0.3(8) . .
